data_4131543
loop_
_publ_author_name
'Wilding, Matthew J. T.'
'Iovan, Diana A.'
'Betley, Theodore A.'

_publ_section_title
;
 High-Spin Iron Imido Complexes Competent for C-H Bond Amination.
;
_journal_issue 34
_journal_name_full 'Journal of the American Chemical Society'
_journal_page_first 12043
_journal_page_last 12049
_journal_paper_doi 10.1021/jacs.7b06682
_journal_volume 139
_journal_year 2017
_chemical_formula_moiety 'C66 H48.92 Fe N2, 3(C6 H6)'
_chemical_formula_sum 'C84 H66.92 Fe N2'
_chemical_formula_weight 1160.16
_space_group_crystal_system triclinic
_space_group_IT_number 2
_space_group_name_Hall '-P 1'
_space_group_name_H-M_alt 'P -1'
_atom_sites_solution_hydrogens geom
_audit_creation_date 2014-12-12
_audit_creation_method
;
Olex2 1.2
(compiled 2013.12.10 svn.r2850 for OlexSys, GUI svn.r4736)
;
_cell_angle_alpha 76.0078(10)
_cell_angle_beta 83.8575(11)
_cell_angle_gamma 64.8883(9)
_cell_formula_units_Z 2
_cell_length_a 12.5156(2)
_cell_length_b 13.9784(2)
_cell_length_c 20.1391(3)
_cell_measurement_reflns_used 9964
_cell_measurement_temperature 100(1)
_cell_measurement_theta_max 70.159
_cell_measurement_theta_min 2.261
_cell_volume 3095.58(9)
_computing_cell_refinement 'SAINT 7.46A (Bruker-AXS, 2009)'
_computing_data_collection 'APEX2 v2009.3.0 (Bruker-AXS, 2009)'
_computing_data_reduction 'SAINT 7.46A (Bruker-AXS, 2009)'
_computing_molecular_graphics 'Olex2 (Dolomanov et al., 2009)'
_computing_publication_material 'Olex2 (Dolomanov et al., 2009)'
_computing_structure_refinement 'XLMP (Sheldrick, 2008)'
_computing_structure_solution 'SHELXS-97 (Sheldrick, 2008)'
_diffrn_ambient_temperature 100(1)
_diffrn_measured_fraction_theta_full 0.949
_diffrn_measured_fraction_theta_max 0.941
_diffrn_measurement_device_type
;
Bruker D8 goniometer with CCD area detector
;
_diffrn_measurement_method 'omega and phi scans'
_diffrn_radiation_type CuK\a
_diffrn_radiation_wavelength 1.54178
_diffrn_reflns_av_R_equivalents 0.0582
_diffrn_reflns_av_unetI/netI 0.0365
_diffrn_reflns_Laue_measured_fraction_full 0.949
_diffrn_reflns_Laue_measured_fraction_max 0.941
_diffrn_reflns_limit_h_max 15
_diffrn_reflns_limit_h_min -15
_diffrn_reflns_limit_k_max 16
_diffrn_reflns_limit_k_min -17
_diffrn_reflns_limit_l_max 23
_diffrn_reflns_limit_l_min -24
_diffrn_reflns_number 77844
_diffrn_reflns_point_group_measured_fraction_full 0.949
_diffrn_reflns_point_group_measured_fraction_max 0.941
_diffrn_reflns_theta_full 67.679
_diffrn_reflns_theta_max 70.161
_diffrn_reflns_theta_min 2.261
_diffrn_source 'I\mS microfocus tube'
_exptl_absorpt_coefficient_mu 2.322
_exptl_absorpt_correction_T_max 0.9634
_exptl_absorpt_correction_T_min 0.7736
_exptl_absorpt_correction_type multi-scan
_exptl_absorpt_process_details 'SADABS (Sheldrick, 2008)'
_exptl_crystal_colour purple
_exptl_crystal_density_diffrn 1.245
_exptl_crystal_description plate
_exptl_crystal_F_000 1222
_exptl_crystal_size_max 0.22
_exptl_crystal_size_mid 0.14
_exptl_crystal_size_min 0.09
_refine_diff_density_max 0.354
_refine_diff_density_min -0.435
_refine_diff_density_rms 0.046
_refine_ls_extinction_method none
_refine_ls_goodness_of_fit_ref 1.028
_refine_ls_hydrogen_treatment constr
_refine_ls_matrix_type full
_refine_ls_number_parameters 798
_refine_ls_number_reflns 11081
_refine_ls_number_restraints 0
_refine_ls_restrained_S_all 1.028
_refine_ls_R_factor_all 0.0655
_refine_ls_R_factor_gt 0.0485
_refine_ls_shift/su_max 0.001
_refine_ls_shift/su_mean 0.000
_refine_ls_structure_factor_coef Fsqd
_refine_ls_weighting_details 'w=1/[\s^2^(Fo^2^)+(0.0626P)^2^+1.8320P] where P=(Fo^2^+2Fc^2^)/3'
_refine_ls_weighting_scheme calc
_refine_ls_wR_factor_gt 0.1196
_refine_ls_wR_factor_ref 0.1309
_reflns_Friedel_coverage 0.000
_reflns_number_gt 8892
_reflns_number_total 11081
_reflns_threshold_expression 'I > 2\s(I)'
_cod_data_source_file ja7b06682_si_002.cif
_cod_data_source_block mw2
_cod_original_cell_volume 3095.59(8)
_cod_database_code 4131543
_shelxl_version_number 2014/6
_shelx_space_group_comment
;
The symmetry employed for this shelxl refinement is uniquely defined
by the following loop, which should always be used as a source of
symmetry information in preference to the above space-group names.
They are only intended as comments.
;
_shelx_estimated_absorpt_t_max 0.818
_shelx_estimated_absorpt_t_min 0.629
_olex2_refinement_description
;
1. Fixed Uiso
 At 1.2 times of:
  All C(H) groups, All C(H,H) groups
 At 1.5 times of:
  All C(H,H,H) groups
2. Uiso/Uaniso restraints and constraints
Uanis(C2) = Uanis(C2A)
Uanis(C2AA) = Uanis(C2AB)
Uanis(C1) = Uanis(C1A)
Uanis(C3AA) = Uanis(C3AB)
Uanis(C4AA) = Uanis(C4AB)
Uanis(C5AA) = Uanis(C5AB)
Uanis(Fe1) = Uanis(Fe1A)
Uanis(N2) = Uanis(N2A)
Uanis(N1) = Uanis(N1A)
Uanis(C8) = Uanis(C8A)
Uanis(C26) = Uanis(C26A)
3. Others
 Sof(H11A)=Sof(H30)=Sof(H44A)=Sof(Fe1A)=Sof(N2A)=Sof(N1A)=Sof(C8A)=Sof(C26A)=1-
 FVAR(1)
 Sof(Fe1)=Sof(N1)=Sof(N2)=Sof(C8)=Sof(H11)=Sof(C26)=Sof(H43)=Sof(H44)=Sof(H55)=
 FVAR(1)
 Sof(C2A)=Sof(H2A)=Sof(C2AB)=Sof(H2AB)=Sof(C1A)=Sof(H1A)=Sof(C3AB)=Sof(H3AB)=
 Sof(C4AB)=Sof(H4AB)=Sof(C5AB)=Sof(H5AB)=1-FVAR(2)
 Sof(C2)=Sof(H2)=Sof(C5AA)=Sof(H5AA)=Sof(C4AA)=Sof(H4AA)=Sof(C3AA)=Sof(H3AA)=
 Sof(C1)=Sof(H1)=Sof(C2AA)=Sof(H2AA)=FVAR(2)
4.a Ternary CH refined with riding coordinates:
 C30(H30)
4.b Aromatic/amide H refined with riding coordinates:
 C11(H11), C11(H11A), C12(H12), C15(H15), C18(H18), C19(H19), C21(H21),
 C23(H23), C24(H24), C27(H27), C31(H31), C32(H32), C34(H34), C35(H35), C37(H37),
  C38(H38), C41(H41), C42(H42), C43(H43), C44(H44), C44(H44A), C45(H45),
 C46(H46), C47(H47), C48(H48), C50(H50), C51(H51), C52(H52), C53(H53), C54(H54),
  C55(H55), C57(H57), C58(H58), C59(H59), C61(H61), C63(H63), C64(H64),
 C68(H68), C71(H71), C73(H73), C74(H74), C77(H77), C60(H60), C62(H62), C65(H65),
  C67(H67), C70(H70), C78(H78), C72(H72), C75(H75), C76(H76), C81(H81),
 C0AA(H0AA), C1AA(H1AA), C2(H2), C5AA(H5AA), C4AA(H4AA), C3AA(H3AA), C1(H1),
 C2AA(H2AA), C2A(H2A), C2AB(H2AB), C1A(H1A), C3AB(H3AB), C4AB(H4AB), C5AB(H5AB)
4.c Fitted hexagon refined as free rotating group:
 C2(C5AA,C4AA,C3AA,C1,C2AA), C2A(C2AB,C1A,C3AB,C4AB,C5AB)
4.d Idealised Me refined as rotating group:
 C22(H22A,H22B,H22C), C56(H56A,H56B,H56C), C66(H66A,H66B,H66C)
;

loop_
_space_group_symop_operation_xyz
'x, y, z'
'-x, -y, -z'

loop_
_atom_site_label
_atom_site_type_symbol
_atom_site_fract_x
_atom_site_fract_y
_atom_site_fract_z
_atom_site_U_iso_or_equiv
_atom_site_adp_type
_atom_site_occupancy
_atom_site_site_symmetry_order
_atom_site_calc_flag
_atom_site_refinement_flags_posn
_atom_site_refinement_flags_occupancy
_atom_site_disorder_assembly
_atom_site_disorder_group
Fe1 Fe 0.73851(3) 0.98818(3) 0.31694(2) 0.02643(11) Uani 0.9226(8) 1 d . P A 1
N1 N 0.88093(18) 0.85892(15) 0.30610(11) 0.0257(4) Uani 0.9226(8) 1 d . P A 1
N2 N 0.83025(18) 1.07314(15) 0.29314(11) 0.0258(4) Uani 0.9226(8) 1 d . P A 1
C3 C 0.8987(2) 0.76651(18) 0.28739(12) 0.0314(5) Uani 1 1 d . . . .
C4 C 1.1343(2) 0.86229(17) 0.44783(12) 0.0293(5) Uani 1 1 d . . . .
C5 C 0.77308(19) 1.36887(17) 0.16213(11) 0.0267(5) Uani 1 1 d . . . .
C6 C 0.5867(2) 1.12496(18) 0.30014(12) 0.0310(5) Uani 1 1 d . . . .
C7 C 1.1285(2) 0.89357(17) 0.37631(12) 0.0281(5) Uani 1 1 d . . . .
C8 C 0.9381(2) 1.03571(19) 0.32500(13) 0.0248(5) Uani 0.9226(8) 1 d . P A 1
C9 C 0.7600(2) 0.68131(18) 0.28242(13) 0.0321(5) Uani 1 1 d . . . .
C10 C 0.7580(2) 0.83177(18) 0.19072(12) 0.0303(5) Uani 1 1 d . . . .
C11 C 0.9623(2) 1.12461(18) 0.32772(11) 0.0287(5) Uani 1 1 d . . . .
H11 H 1.0293 1.1220 0.3475 0.034 Uiso 0.9226(8) 1 calc R P A 1
H11A H 1.0124 1.1215 0.3612 0.034 Uiso 0.0774(8) 1 calc R P A 4
C12 C 0.5683(2) 1.04347(19) 0.27916(14) 0.0345(5) Uani 1 1 d . . . .
H12 H 0.5377 1.0569 0.2350 0.041 Uiso 1 1 calc R . A .
C13 C 0.5803(2) 1.22343(18) 0.24896(12) 0.0293(5) Uani 1 1 d . . . .
C14 C 0.4648(2) 1.38256(18) 0.16465(12) 0.0298(5) Uani 1 1 d . . . .
C15 C 0.6630(2) 0.83029(18) 0.16150(13) 0.0324(5) Uani 1 1 d . . . .
H15 H 0.6300 0.8812 0.1203 0.039 Uiso 1 1 calc R . . .
C16 C 0.7908(2) 1.18195(17) 0.27336(12) 0.0295(5) Uani 1 1 d . . . .
C17 C 0.6147(2) 0.75586(18) 0.19109(13) 0.0319(5) Uani 1 1 d . . . .
C18 C 1.2420(2) 0.82823(19) 0.47924(13) 0.0344(5) Uani 1 1 d . . . .
H18 H 1.2464 0.8076 0.5277 0.041 Uiso 1 1 calc R . . .
C19 C 0.6236(2) 1.10542(19) 0.36831(12) 0.0358(6) Uani 1 1 d . . . .
H19 H 0.6296 1.1620 0.3838 0.043 Uiso 1 1 calc R . A .
C20 C 1.2277(2) 0.89256(19) 0.33730(12) 0.0338(5) Uani 1 1 d . . . .
C21 C 0.4753(2) 1.28976(18) 0.21405(12) 0.0309(5) Uani 1 1 d . . . .
H21 H 0.4094 1.2716 0.2240 0.037 Uiso 1 1 calc R . . .
C22 C 1.0256(2) 0.8669(2) 0.48987(13) 0.0363(6) Uani 1 1 d . . . .
H22A H 0.9622 0.9396 0.4774 0.054 Uiso 1 1 calc GR . . .
H22B H 1.0437 0.8503 0.5386 0.054 Uiso 1 1 calc GR . . .
H22C H 1.0003 0.8137 0.4809 0.054 Uiso 1 1 calc GR . . .
C23 C 0.8792(2) 1.29191(18) 0.14328(12) 0.0307(5) Uani 1 1 d . . . .
H23 H 0.8866 1.2206 0.1458 0.037 Uiso 1 1 calc R . . .
C24 C 0.8697(2) 1.21541(18) 0.29612(12) 0.0296(5) Uani 1 1 d . . . .
H24 H 0.8603 1.2880 0.2905 0.035 Uiso 1 1 calc R . . .
C25 C 0.6797(2) 1.24902(17) 0.23558(12) 0.0286(5) Uani 1 1 d . . . .
C26 C 0.9887(2) 0.8428(2) 0.33088(13) 0.0259(6) Uani 0.9226(8) 1 d . P A 1
C27 C 0.5636(2) 1.40627(18) 0.15020(12) 0.0294(5) Uani 1 1 d . . . .
H27 H 0.5578 1.4688 0.1163 0.035 Uiso 1 1 calc R . . .
C28 C 0.3517(2) 1.45542(18) 0.12906(12) 0.0301(5) Uani 1 1 d . . . .
C29 C 0.6704(2) 1.34123(17) 0.18380(12) 0.0279(5) Uani 1 1 d . . . .
C30 C 1.0134(2) 0.92567(18) 0.34321(12) 0.0300(5) Uani 1 1 d . . . .
H30 H 0.9543 0.9298 0.3812 0.036 Uiso 0.0774(8) 1 calc R P A 4
C31 C 0.2424(2) 1.5582(2) 0.02513(14) 0.0392(6) Uani 1 1 d . . . .
H31 H 0.2407 1.5801 -0.0234 0.047 Uiso 1 1 calc R . . .
C32 C 0.6661(2) 0.68174(18) 0.25109(13) 0.0342(5) Uani 1 1 d . . . .
H32 H 0.6357 0.6295 0.2713 0.041 Uiso 1 1 calc R . . .
C33 C 0.5172(2) 0.75042(19) 0.15838(15) 0.0375(6) Uani 1 1 d . . . .
C34 C 0.7410(2) 1.01676(19) 0.12739(12) 0.0346(5) Uani 1 1 d . . . .
H34 H 0.6579 1.0440 0.1336 0.041 Uiso 1 1 calc R . A .
C35 C 0.2469(2) 1.49311(19) 0.16580(13) 0.0352(5) Uani 1 1 d . . . .
H35 H 0.2474 1.4702 0.2142 0.042 Uiso 1 1 calc R . . .
C36 C 0.8054(2) 0.75881(18) 0.25342(12) 0.0306(5) Uani 1 1 d . . . .
C37 C 0.7632(2) 1.47329(18) 0.15781(12) 0.0317(5) Uani 1 1 d . . . .
H37 H 0.6911 1.5270 0.1697 0.038 Uiso 1 1 calc R . . .
C38 C 1.3341(2) 0.8563(2) 0.37088(14) 0.0385(6) Uani 1 1 d . . . .
H38 H 1.4026 0.8539 0.3446 0.046 Uiso 1 1 calc R . . .
C39 C 1.3430(2) 0.8236(2) 0.44175(13) 0.0368(6) Uani 1 1 d . . . .
C40 C 0.8114(2) 0.90749(19) 0.15340(12) 0.0329(5) Uani 1 1 d . . . .
C41 C 0.1400(2) 1.5962(2) 0.06221(14) 0.0399(6) Uani 1 1 d . . . .
H41 H 0.0680 1.6447 0.0394 0.048 Uiso 1 1 calc R . . .
C42 C 0.6390(2) 0.9226(2) 0.39034(15) 0.0447(7) Uani 1 1 d . . . .
H42 H 0.6601 0.8530 0.4196 0.054 Uiso 1 1 calc R . A .
C43 C 0.9327(2) 0.8701(2) 0.14180(13) 0.0389(6) Uani 1 1 d . . . .
H43 H 0.9819 0.7959 0.1586 0.047 Uiso 0.9226(8) 1 calc R P A 5
C44 C 1.0714(2) 0.73502(18) 0.33011(12) 0.0329(5) Uani 1 1 d . . . .
H44 H 1.1508 0.7020 0.3452 0.039 Uiso 0.9226(8) 1 calc R P A 1
H44A H 1.1383 0.6993 0.3592 0.039 Uiso 0.0774(8) 1 calc R P A 4
C45 C 0.3482(2) 1.48814(19) 0.05808(13) 0.0347(5) Uani 1 1 d . . . .
H45 H 0.4186 1.4625 0.0321 0.042 Uiso 1 1 calc R . . .
C46 C 0.8589(2) 1.4988(2) 0.13611(14) 0.0396(6) Uani 1 1 d . . . .
H46 H 0.8525 1.5696 0.1341 0.047 Uiso 1 1 calc R . . .
C47 C 0.9634(2) 1.4217(2) 0.11750(14) 0.0409(6) Uani 1 1 d . . . .
H47 H 1.0284 1.4397 0.1023 0.049 Uiso 1 1 calc R . . .
C48 C 1.0146(2) 0.68798(19) 0.30347(13) 0.0366(6) Uani 1 1 d . . . .
H48 H 1.0472 0.6159 0.2970 0.044 Uiso 1 1 calc R . . .
C49 C 0.8078(2) 0.59817(19) 0.34655(13) 0.0375(6) Uani 1 1 d . . . .
C50 C 0.6513(2) 1.0041(2) 0.41339(13) 0.0431(7) Uani 1 1 d . . . .
H50 H 0.6777 0.9913 0.4585 0.052 Uiso 1 1 calc R . A .
C51 C 0.1421(2) 1.5636(2) 0.13248(14) 0.0389(6) Uani 1 1 d . . . .
H51 H 0.0714 1.5896 0.1581 0.047 Uiso 1 1 calc R . . .
C52 C 0.9733(2) 1.3180(2) 0.12110(13) 0.0364(6) Uani 1 1 d . . . .
H52 H 1.0451 1.2649 0.1083 0.044 Uiso 1 1 calc R . . .
C53 C 0.5957(2) 0.9424(2) 0.32439(16) 0.0423(6) Uani 1 1 d . . . .
H53 H 0.5850 0.8869 0.3103 0.051 Uiso 1 1 calc R . A .
C54 C 0.7921(3) 1.0858(2) 0.09245(13) 0.0414(6) Uani 1 1 d . . . .
H54 H 0.7436 1.1603 0.0760 0.050 Uiso 1 1 calc R . A .
C55 C 0.9125(3) 1.0473(2) 0.08139(14) 0.0448(7) Uani 1 1 d . . . .
H55 H 0.9467 1.0946 0.0569 0.054 Uiso 0.9226(8) 1 calc R P A 5
C56 C 1.2204(2) 0.9307(2) 0.26026(13) 0.0444(6) Uani 1 1 d . . . .
H56A H 1.1856 0.8921 0.2414 0.067 Uiso 1 1 calc GR . . .
H56B H 1.2998 0.9161 0.2412 0.067 Uiso 1 1 calc GR . . .
H56C H 1.1710 1.0087 0.2483 0.067 Uiso 1 1 calc GR . . .
C57 C 0.4374(2) 0.7142(2) 0.19743(17) 0.0479(7) Uani 1 1 d . . . .
H57 H 0.4438 0.6946 0.2459 0.057 Uiso 1 1 calc R . . .
C58 C 0.9828(2) 0.9389(2) 0.10631(14) 0.0436(6) Uani 1 1 d . . . .
H58 H 1.0657 0.9116 0.0990 0.052 Uiso 1 1 calc R . A .
C59 C 0.5063(2) 0.7772(2) 0.08758(15) 0.0447(7) Uani 1 1 d . . . .
H59 H 0.5597 0.8021 0.0599 0.054 Uiso 1 1 calc R . . .
C61 C 0.8235(3) 0.6235(2) 0.40620(14) 0.0440(7) Uani 1 1 d . . . .
H61 H 0.8086 0.6960 0.4061 0.053 Uiso 1 1 calc R . . .
C63 C 0.3386(3) 0.7334(3) 0.0965(2) 0.0623(10) Uani 1 1 d . . . .
H63 H 0.2774 0.7284 0.0755 0.075 Uiso 1 1 calc R . . .
C64 C 0.8348(3) 0.4905(2) 0.34777(16) 0.0585(9) Uani 1 1 d . . . .
H64 H 0.8254 0.4709 0.3075 0.070 Uiso 1 1 calc R . . .
C66 C 1.4596(2) 0.7841(3) 0.47683(16) 0.0515(7) Uani 1 1 d . . . .
H66A H 1.4689 0.8458 0.4862 0.077 Uiso 1 1 calc GR . . .
H66B H 1.5241 0.7482 0.4471 0.077 Uiso 1 1 calc GR . . .
H66C H 1.4615 0.7327 0.5200 0.077 Uiso 1 1 calc GR . . .
C68 C 0.4181(3) 0.7678(3) 0.05719(19) 0.0587(9) Uani 1 1 d . . . .
H68 H 0.4122 0.7852 0.0087 0.070 Uiso 1 1 calc R . . .
C71 C 0.8605(3) 0.5450(2) 0.46567(15) 0.0555(8) Uani 1 1 d . . . .
H71 H 0.8677 0.5644 0.5065 0.067 Uiso 1 1 calc R . . .
C73 C 0.8870(4) 0.4382(2) 0.46614(17) 0.0672(10) Uani 1 1 d . . . .
H73 H 0.9131 0.3840 0.5069 0.081 Uiso 1 1 calc R . . .
C74 C 0.3491(3) 0.7066(3) 0.1664(2) 0.0609(9) Uani 1 1 d . . . .
H74 H 0.2949 0.6824 0.1938 0.073 Uiso 1 1 calc R . . .
C77 C 0.8752(4) 0.4118(2) 0.40693(18) 0.0773(12) Uani 1 1 d . . . .
H77 H 0.8950 0.3383 0.4065 0.093 Uiso 1 1 calc R . . .
C60 C 0.2193(3) 0.1097(2) 0.02425(14) 0.0460(7) Uani 1 1 d . . . .
H60 H 0.1898 0.0722 0.0028 0.055 Uiso 1 1 calc R . . .
C62 C 0.2009(2) 0.2151(2) -0.00514(14) 0.0460(7) Uani 1 1 d . . . .
H62 H 0.1590 0.2501 -0.0470 0.055 Uiso 1 1 calc R . . .
C65 C 0.3220(3) 0.1137(3) 0.11567(16) 0.0566(8) Uani 1 1 d . . . .
H65 H 0.3634 0.0789 0.1577 0.068 Uiso 1 1 calc R . . .
C67 C 0.2804(3) 0.0586(2) 0.08463(15) 0.0495(7) Uani 1 1 d . . . .
H67 H 0.2939 -0.0143 0.1049 0.059 Uiso 1 1 calc R . . .
C70 C 0.2428(3) 0.2702(2) 0.02574(16) 0.0517(7) Uani 1 1 d . . . .
H70 H 0.2295 0.3431 0.0054 0.062 Uiso 1 1 calc R . . .
C78 C 0.3037(3) 0.2194(3) 0.08592(16) 0.0562(8) Uani 1 1 d . . . .
H78 H 0.3334 0.2568 0.1072 0.067 Uiso 1 1 calc R . . .
C72 C 0.2661(3) 0.1513(3) 0.3187(2) 0.0620(9) Uani 1 1 d . . . .
H72 H 0.3022 0.0839 0.3052 0.074 Uiso 1 1 calc R . . .
C75 C 0.3010(3) 0.1604(3) 0.37792(19) 0.0687(10) Uani 1 1 d . . . .
H75 H 0.3589 0.0996 0.4062 0.082 Uiso 1 1 calc R . . .
C76 C 0.1806(3) 0.2369(3) 0.27821(18) 0.0574(8) Uani 1 1 d . . . .
H76 H 0.1587 0.2287 0.2369 0.069 Uiso 1 1 calc R . . .
C81 C 0.1276(3) 0.3322(3) 0.29696(18) 0.0657(9) Uani 1 1 d . . . .
H81 H 0.0665 0.3913 0.2697 0.079 Uiso 1 1 calc R . . .
C0AA C 0.2511(5) 0.2583(4) 0.3958(2) 0.1053(18) Uani 1 1 d . . . .
H0AA H 0.2772 0.2678 0.4354 0.126 Uiso 1 1 calc R . . .
C1AA C 0.1621(5) 0.3440(3) 0.3557(2) 0.1067(18) Uani 1 1 d . . . .
H1AA H 0.1246 0.4114 0.3691 0.128 Uiso 1 1 calc R . . .
C2 C 1.5580(5) 0.4807(5) 0.3674(3) 0.082(2) Uani 0.522(4) 1 d . P B 3
H2 H 1.6368 0.4742 0.3600 0.099 Uiso 0.522(4) 1 calc R P B 3
C5AA C 1.5222(5) 0.4134(4) 0.3437(3) 0.090(3) Uani 0.522(4) 1 d G P B 3
H5AA H 1.5766 0.3609 0.3201 0.109 Uiso 0.522(4) 1 calc R P B 3
C4AA C 1.4069(5) 0.4229(5) 0.3545(3) 0.0701(18) Uani 0.522(4) 1 d G P B 3
H4AA H 1.3825 0.3769 0.3383 0.084 Uiso 0.522(4) 1 calc R P B 3
C3AA C 1.3273(4) 0.4997(7) 0.3889(3) 0.095(3) Uani 0.522(4) 1 d G P B 3
H3AA H 1.2485 0.5063 0.3963 0.113 Uiso 0.522(4) 1 calc R P B 3
C1 C 1.3630(6) 0.5670(6) 0.4126(4) 0.0974(17) Uani 0.522(4) 1 d G P B 3
H1 H 1.3086 0.6195 0.4362 0.117 Uiso 0.522(4) 1 calc R P B 3
C2AA C 1.4784(6) 0.5575(5) 0.4019(4) 0.084(2) Uani 0.522(4) 1 d G P B 3
H2AA H 1.5028 0.6035 0.4181 0.101 Uiso 0.522(4) 1 calc R P B 3
C2A C 1.5688(6) 0.4893(5) 0.4103(3) 0.082(2) Uani 0.478(4) 1 d . P B 4
H2A H 1.6394 0.4836 0.4276 0.099 Uiso 0.478(4) 1 calc R P B 4
C2AB C 1.4601(7) 0.5504(6) 0.4363(3) 0.084(2) Uani 0.478(4) 1 d G P B 4
H2AB H 1.4565 0.5864 0.4714 0.101 Uiso 0.478(4) 1 calc R P B 4
C1A C 1.3567(6) 0.5588(8) 0.4109(4) 0.0974(17) Uani 0.478(4) 1 d G P B 4
H1A H 1.2825 0.6006 0.4287 0.117 Uiso 0.478(4) 1 calc R P B 4
C3AB C 1.3620(5) 0.5061(8) 0.3595(4) 0.095(3) Uani 0.478(4) 1 d G P B 4
H3AB H 1.2914 0.5119 0.3422 0.113 Uiso 0.478(4) 1 calc R P B 4
C4AB C 1.4707(6) 0.4450(6) 0.3335(3) 0.0701(18) Uani 0.478(4) 1 d G P B 4
H4AB H 1.4743 0.4090 0.2983 0.084 Uiso 0.478(4) 1 calc R P B 4
C5AB C 1.5741(5) 0.4366(5) 0.3588(3) 0.090(3) Uani 0.478(4) 1 d G P B 4
H5AB H 1.6483 0.3949 0.3410 0.109 Uiso 0.478(4) 1 calc R P B 4
Fe1A Fe 0.8633(4) 0.9843(3) 0.1957(2) 0.02643(11) Uani 0.0774(8) 1 d . P A 4
N2A N 0.869(2) 1.0713(19) 0.2572(14) 0.0258(4) Uani 0.0774(8) 1 d . P A 4
N1A N 0.917(2) 0.8576(19) 0.2688(14) 0.0257(4) Uani 0.0774(8) 1 d . P A 4
C8A C 0.971(3) 1.027(3) 0.2991(17) 0.0248(5) Uani 0.0774(8) 1 d . P A 4
C26A C 1.015(3) 0.838(3) 0.3076(18) 0.0259(6) Uani 0.0774(8) 1 d . P A 4

loop_
_atom_site_aniso_label
_atom_site_aniso_U_11
_atom_site_aniso_U_22
_atom_site_aniso_U_33
_atom_site_aniso_U_23
_atom_site_aniso_U_13
_atom_site_aniso_U_12
Fe1 0.0242(2) 0.0222(2) 0.0301(2) -0.00139(15) -0.00253(16) -0.00879(15)
N1 0.0264(11) 0.0249(10) 0.0257(11) -0.0043(8) -0.0031(9) -0.0105(8)
N2 0.0219(10) 0.0250(10) 0.0273(11) -0.0025(8) -0.0027(9) -0.0077(8)
C3 0.0341(13) 0.0253(11) 0.0348(12) -0.0036(9) -0.0095(11) -0.0115(10)
C4 0.0327(12) 0.0230(11) 0.0324(12) -0.0033(9) -0.0059(10) -0.0118(9)
C5 0.0278(11) 0.0242(11) 0.0265(11) 0.0007(9) -0.0078(10) -0.0108(9)
C6 0.0272(12) 0.0276(12) 0.0326(12) -0.0008(9) 0.0001(10) -0.0092(9)
C7 0.0286(12) 0.0233(11) 0.0316(12) -0.0041(9) -0.0071(10) -0.0093(9)
C8 0.0243(14) 0.0238(12) 0.0241(13) -0.0034(10) -0.0030(10) -0.0082(10)
C9 0.0366(13) 0.0234(11) 0.0374(13) -0.0069(10) -0.0071(11) -0.0118(10)
C10 0.0292(12) 0.0258(11) 0.0359(12) -0.0073(9) -0.0066(11) -0.0095(9)
C11 0.0276(11) 0.0313(12) 0.0275(11) -0.0037(9) -0.0055(10) -0.0126(9)
C12 0.0269(12) 0.0333(13) 0.0436(14) -0.0051(11) 0.0005(11) -0.0146(10)
C13 0.0300(12) 0.0265(11) 0.0294(11) -0.0015(9) -0.0037(10) -0.0114(9)
C14 0.0286(12) 0.0287(12) 0.0294(12) -0.0025(9) -0.0057(10) -0.0098(9)
C15 0.0321(12) 0.0271(12) 0.0367(13) -0.0052(10) -0.0070(11) -0.0104(10)
C16 0.0326(12) 0.0229(11) 0.0316(12) 0.0003(9) -0.0076(10) -0.0118(9)
C17 0.0279(12) 0.0269(12) 0.0420(14) -0.0134(10) -0.0028(11) -0.0088(9)
C18 0.0371(13) 0.0346(13) 0.0311(12) -0.0015(10) -0.0079(11) -0.0155(11)
C19 0.0354(13) 0.0308(12) 0.0326(12) -0.0046(10) 0.0015(11) -0.0072(10)
C20 0.0356(13) 0.0305(12) 0.0326(12) -0.0043(10) -0.0041(11) -0.0115(10)
C21 0.0289(12) 0.0318(12) 0.0315(12) -0.0028(10) -0.0042(10) -0.0134(10)
C22 0.0393(14) 0.0350(13) 0.0358(13) -0.0023(10) -0.0021(11) -0.0190(11)
C23 0.0312(12) 0.0256(11) 0.0310(12) -0.0012(9) -0.0067(10) -0.0088(9)
C24 0.0301(12) 0.0261(11) 0.0330(12) -0.0048(9) -0.0048(10) -0.0120(9)
C25 0.0297(12) 0.0243(11) 0.0298(11) -0.0019(9) -0.0058(10) -0.0101(9)
C26 0.0231(15) 0.0275(12) 0.0243(14) -0.0033(12) -0.0042(11) -0.0081(11)
C27 0.0295(12) 0.0235(11) 0.0318(12) -0.0004(9) -0.0057(10) -0.0096(9)
C28 0.0272(12) 0.0258(11) 0.0369(13) -0.0028(9) -0.0075(11) -0.0108(9)
C29 0.0277(11) 0.0237(11) 0.0308(12) -0.0034(9) -0.0050(10) -0.0092(9)
C30 0.0310(12) 0.0287(12) 0.0290(11) -0.0033(9) -0.0049(10) -0.0116(10)
C31 0.0395(14) 0.0386(14) 0.0370(13) -0.0016(11) -0.0120(12) -0.0144(11)
C32 0.0373(13) 0.0244(11) 0.0432(14) -0.0076(10) -0.0039(12) -0.0140(10)
C33 0.0277(12) 0.0276(12) 0.0586(17) -0.0171(11) -0.0077(12) -0.0067(10)
C34 0.0372(13) 0.0352(13) 0.0329(12) -0.0031(10) -0.0092(11) -0.0167(11)
C35 0.0310(13) 0.0361(13) 0.0381(13) -0.0053(10) -0.0039(11) -0.0143(10)
C36 0.0313(12) 0.0239(11) 0.0366(13) -0.0072(9) -0.0073(11) -0.0094(9)
C37 0.0314(12) 0.0256(11) 0.0351(12) -0.0028(9) -0.0077(11) -0.0093(9)
C38 0.0300(13) 0.0415(14) 0.0432(14) -0.0072(11) -0.0002(12) -0.0151(11)
C39 0.0322(13) 0.0364(13) 0.0403(14) -0.0049(11) -0.0099(12) -0.0124(10)
C40 0.0365(13) 0.0342(13) 0.0313(12) -0.0077(10) -0.0057(11) -0.0161(10)
C41 0.0313(13) 0.0345(13) 0.0504(16) -0.0037(11) -0.0148(12) -0.0099(11)
C42 0.0350(14) 0.0307(13) 0.0531(16) 0.0073(12) 0.0091(13) -0.0101(11)
C43 0.0383(14) 0.0397(14) 0.0408(14) -0.0099(11) -0.0020(12) -0.0171(11)
C44 0.0292(12) 0.0296(12) 0.0351(13) -0.0033(10) -0.0110(11) -0.0071(10)
C45 0.0312(13) 0.0340(13) 0.0361(13) -0.0058(10) -0.0056(11) -0.0105(10)
C46 0.0449(15) 0.0317(13) 0.0453(15) -0.0019(11) -0.0074(13) -0.0206(11)
C47 0.0353(14) 0.0493(15) 0.0432(15) -0.0029(12) -0.0039(12) -0.0251(12)
C48 0.0371(13) 0.0246(12) 0.0445(14) -0.0087(10) -0.0130(12) -0.0057(10)
C49 0.0446(15) 0.0289(12) 0.0386(14) -0.0042(10) -0.0078(12) -0.0147(11)
C50 0.0402(15) 0.0409(15) 0.0296(13) 0.0037(11) 0.0042(11) -0.0062(12)
C51 0.0253(12) 0.0388(14) 0.0509(16) -0.0109(12) -0.0021(12) -0.0107(10)
C52 0.0298(12) 0.0394(14) 0.0348(13) -0.0038(10) -0.0050(11) -0.0105(11)
C53 0.0273(12) 0.0308(13) 0.0641(18) -0.0055(12) 0.0068(13) -0.0117(10)
C54 0.0543(16) 0.0365(14) 0.0357(13) 0.0004(11) -0.0116(13) -0.0226(12)
C55 0.0536(17) 0.0546(17) 0.0380(14) -0.0052(12) -0.0009(13) -0.0360(14)
C56 0.0433(15) 0.0517(16) 0.0352(14) -0.0068(12) 0.0015(12) -0.0186(13)
C57 0.0382(15) 0.0427(15) 0.070(2) -0.0185(14) -0.0032(14) -0.0194(12)
C58 0.0384(14) 0.0543(17) 0.0433(15) -0.0140(13) 0.0014(12) -0.0228(13)
C59 0.0333(14) 0.0446(15) 0.0571(17) -0.0179(13) -0.0122(13) -0.0106(12)
C61 0.0568(17) 0.0291(13) 0.0432(15) -0.0067(11) -0.0104(14) -0.0131(12)
C63 0.0353(16) 0.0521(18) 0.110(3) -0.0386(19) -0.0227(18) -0.0115(13)
C64 0.098(3) 0.0292(14) 0.0480(17) -0.0028(12) -0.0263(18) -0.0228(15)
C66 0.0365(15) 0.0634(19) 0.0537(17) -0.0086(14) -0.0114(14) -0.0196(14)
C68 0.0455(17) 0.0575(19) 0.076(2) -0.0255(16) -0.0230(17) -0.0126(14)
C71 0.078(2) 0.0433(16) 0.0414(15) -0.0048(13) -0.0169(16) -0.0195(15)
C73 0.108(3) 0.0401(17) 0.0456(17) 0.0064(13) -0.0243(19) -0.0264(18)
C74 0.0432(17) 0.0526(18) 0.101(3) -0.0302(18) -0.0022(19) -0.0252(14)
C77 0.138(4) 0.0300(15) 0.059(2) 0.0033(14) -0.035(2) -0.0301(19)
C60 0.0519(17) 0.0523(17) 0.0418(15) -0.0203(13) 0.0055(13) -0.0252(14)
C62 0.0420(15) 0.0502(17) 0.0395(14) -0.0079(12) 0.0009(13) -0.0144(13)
C65 0.0571(19) 0.070(2) 0.0426(16) -0.0050(15) -0.0111(15) -0.0270(16)
C67 0.0582(18) 0.0394(15) 0.0471(16) -0.0075(12) -0.0012(15) -0.0175(13)
C70 0.0587(18) 0.0446(16) 0.0513(17) -0.0104(13) 0.0136(15) -0.0241(14)
C78 0.065(2) 0.075(2) 0.0533(18) -0.0290(16) 0.0114(16) -0.0465(18)
C72 0.0450(17) 0.0559(19) 0.091(3) -0.0242(18) 0.0006(18) -0.0224(15)
C75 0.061(2) 0.056(2) 0.064(2) -0.0003(17) 0.0039(18) -0.0081(16)
C76 0.0483(17) 0.071(2) 0.063(2) -0.0192(17) 0.0026(16) -0.0321(16)
C81 0.078(2) 0.0519(19) 0.0551(19) -0.0007(15) -0.0049(18) -0.0199(17)
C0AA 0.129(4) 0.085(3) 0.061(2) -0.027(2) -0.030(3) 0.007(3)
C1AA 0.160(5) 0.056(2) 0.069(2) -0.0245(19) -0.037(3) 0.003(3)
C2 0.096(4) 0.067(3) 0.074(5) -0.008(4) 0.006(5) -0.031(3)
C5AA 0.124(8) 0.086(5) 0.081(5) -0.036(4) 0.028(5) -0.060(4)
C4AA 0.082(5) 0.063(3) 0.047(3) -0.017(3) 0.002(3) -0.010(3)
C3AA 0.096(5) 0.072(3) 0.078(7) -0.042(5) -0.037(5) 0.022(4)
C1 0.081(3) 0.092(3) 0.100(3) -0.059(3) -0.026(3) 0.009(2)
C2AA 0.079(4) 0.058(3) 0.090(7) -0.024(4) -0.005(5) 0.000(3)
C2A 0.096(4) 0.067(3) 0.074(5) -0.008(4) 0.006(5) -0.031(3)
C2AB 0.079(4) 0.058(3) 0.090(7) -0.024(4) -0.005(5) 0.000(3)
C1A 0.081(3) 0.092(3) 0.100(3) -0.059(3) -0.026(3) 0.009(2)
C3AB 0.096(5) 0.072(3) 0.078(7) -0.042(5) -0.037(5) 0.022(4)
C4AB 0.082(5) 0.063(3) 0.047(3) -0.017(3) 0.002(3) -0.010(3)
C5AB 0.124(8) 0.086(5) 0.081(5) -0.036(4) 0.028(5) -0.060(4)
Fe1A 0.0242(2) 0.0222(2) 0.0301(2) -0.00139(15) -0.00253(16) -0.00879(15)
N2A 0.0219(10) 0.0250(10) 0.0273(11) -0.0025(8) -0.0027(9) -0.0077(8)
N1A 0.0264(11) 0.0249(10) 0.0257(11) -0.0043(8) -0.0031(9) -0.0105(8)
C8A 0.0243(14) 0.0238(12) 0.0241(13) -0.0034(10) -0.0030(10) -0.0082(10)
C26A 0.0231(15) 0.0275(12) 0.0243(14) -0.0033(12) -0.0042(11) -0.0081(11)

loop_
_atom_type_symbol
_atom_type_description
_atom_type_scat_dispersion_real
_atom_type_scat_dispersion_imag
_atom_type_scat_source
C C 0.0181 0.0091 'International Tables Vol C Tables 4.2.6.8 and 6.1.1.4'
H H 0.0000 0.0000 'International Tables Vol C Tables 4.2.6.8 and 6.1.1.4'
Fe Fe -1.1336 3.1974 'International Tables Vol C Tables 4.2.6.8 and 6.1.1.4'
N N 0.0311 0.0180 'International Tables Vol C Tables 4.2.6.8 and 6.1.1.4'

loop_
_geom_angle_atom_site_label_1
_geom_angle_atom_site_label_2
_geom_angle_atom_site_label_3
_geom_angle
N1 Fe1 C6 164.08(9)
N1 Fe1 C12 129.43(9)
N1 Fe1 C19 155.37(9)
N1 Fe1 C42 102.64(9)
N1 Fe1 C50 122.10(9)
N1 Fe1 C53 105.83(9)
N2 Fe1 N1 89.22(8)
N2 Fe1 C6 90.56(9)
N2 Fe1 C12 122.22(9)
N2 Fe1 C19 87.43(10)
N2 Fe1 C42 149.50(11)
N2 Fe1 C50 111.87(11)
N2 Fe1 C53 161.10(9)
C6 Fe1 C12 40.14(9)
C6 Fe1 C19 40.43(9)
C6 Fe1 C42 85.39(10)
C6 Fe1 C50 72.53(9)
C6 Fe1 C53 71.81(9)
C12 Fe1 C42 70.93(10)
C12 Fe1 C50 84.49(11)
C12 Fe1 C53 38.98(9)
C19 Fe1 C12 71.74(10)
C19 Fe1 C42 70.06(10)
C19 Fe1 C50 38.95(9)
C19 Fe1 C53 83.44(11)
C42 Fe1 C50 38.35(11)
C53 Fe1 C42 38.80(11)
C53 Fe1 C50 70.03(12)
C3 N1 Fe1 133.19(17)
C3 N1 C26 106.4(2)
C26 N1 Fe1 119.58(17)
C8 N2 Fe1 119.03(16)
C16 N2 Fe1 128.08(16)
C16 N2 C8 106.76(19)
N1 C3 C36 120.9(2)
N1 C3 C48 110.5(2)
C48 C3 C36 128.6(2)
N1A C3 C36 119.0(10)
N1A C3 C48 101.1(11)
C7 C4 C22 120.6(2)
C18 C4 C7 118.6(2)
C18 C4 C22 120.8(2)
C23 C5 C29 120.5(2)
C23 C5 C37 119.0(2)
C37 C5 C29 120.5(2)
C12 C6 Fe1 72.31(14)
C12 C6 C13 119.6(2)
C12 C6 C19 119.0(2)
C13 C6 Fe1 121.66(16)
C19 C6 Fe1 71.66(13)
C19 C6 C13 121.0(2)
C4 C7 C30 117.9(2)
C20 C7 C4 120.9(2)
C20 C7 C30 121.2(2)
N2 C8 C11 109.4(2)
N2 C8 C30 122.8(2)
C30 C8 C11 127.4(2)
C32 C9 C36 119.5(2)
C32 C9 C49 117.8(2)
C36 C9 C49 122.7(2)
C15 C10 C36 119.7(2)
C15 C10 C40 118.9(2)
C36 C10 C40 121.3(2)
C24 C11 C8 106.3(2)
C24 C11 C8A 108.0(12)
C6 C12 Fe1 67.55(13)
C53 C12 Fe1 71.54(15)
C53 C12 C6 119.3(2)
C21 C13 C6 118.8(2)
C21 C13 C25 120.5(2)
C25 C13 C6 120.6(2)
C21 C14 C27 118.2(2)
C21 C14 C28 121.3(2)
C27 C14 C28 120.5(2)
C10 C15 C17 121.8(2)
N2 C16 C24 109.52(19)
N2 C16 C25 121.9(2)
C24 C16 C25 128.6(2)
C24 C16 N2A 104.7(9)
C25 C16 N2A 118.8(9)
C15 C17 C33 122.0(2)
C32 C17 C15 117.5(2)
C32 C17 C33 120.4(2)
C39 C18 C4 121.9(2)
C6 C19 Fe1 67.91(13)
C50 C19 Fe1 72.69(15)
C50 C19 C6 121.4(2)
C7 C20 C56 121.0(2)
C38 C20 C7 118.5(2)
C38 C20 C56 120.5(2)
C13 C21 C14 121.3(2)
C52 C23 C5 120.8(2)
C11 C24 C16 107.9(2)
C13 C25 C16 121.7(2)
C13 C25 C29 118.2(2)
C29 C25 C16 120.1(2)
N1 C26 C30 124.0(2)
N1 C26 C44 108.7(2)
C30 C26 C44 126.6(2)
C29 C27 C14 122.1(2)
C35 C28 C14 120.9(2)
C45 C28 C14 120.5(2)
C45 C28 C35 118.6(2)
C25 C29 C5 122.0(2)
C27 C29 C5 118.4(2)
C27 C29 C25 119.6(2)
C7 C30 C26A 112.3(15)
C8 C30 C7 118.8(2)
C26 C30 C7 117.3(2)
C26 C30 C8 123.8(2)
C8A C30 C7 114.9(15)
C8A C30 C26A 111(2)
C41 C31 C45 120.5(2)
C9 C32 C17 122.6(2)
C57 C33 C17 121.1(3)
C59 C33 C17 120.6(2)
C59 C33 C57 118.3(2)
C40 C34 Fe1A 63.46(18)
C54 C34 C40 120.4(2)
C54 C34 Fe1A 80.6(2)
C51 C35 C28 120.7(2)
C9 C36 C3 121.4(2)
C9 C36 C10 118.8(2)
C10 C36 C3 119.8(2)
C46 C37 C5 120.0(2)
C39 C38 C20 121.9(2)
C18 C39 C38 118.2(2)
C18 C39 C66 121.0(2)
C38 C39 C66 120.8(2)
C10 C40 Fe1A 124.1(2)
C34 C40 C10 121.1(2)
C34 C40 Fe1A 74.27(19)
C43 C40 C10 120.8(2)
C43 C40 C34 118.1(2)
C43 C40 Fe1A 73.7(2)
C31 C41 C51 119.8(2)
C50 C42 Fe1 71.44(15)
C50 C42 C53 121.0(2)
C53 C42 Fe1 70.59(15)
C40 C43 Fe1A 63.97(19)
C58 C43 C40 121.3(2)
C58 C43 Fe1A 81.6(2)
C48 C44 C26 107.0(2)
C26A C44 C48 105.8(18)
C31 C45 C28 120.2(2)
C47 C46 C37 120.4(2)
C46 C47 C52 119.9(2)
C44 C48 C3 107.2(2)
C61 C49 C9 123.1(2)
C61 C49 C64 117.9(2)
C64 C49 C9 119.0(2)
C19 C50 Fe1 68.36(14)
C42 C50 Fe1 70.20(16)
C42 C50 C19 118.5(3)
C41 C51 C35 120.2(2)
C23 C52 C47 120.0(2)
C12 C53 Fe1 69.48(14)
C12 C53 C42 120.6(3)
C42 C53 Fe1 70.61(15)
C34 C54 Fe1A 61.65(18)
C55 C54 C34 120.7(2)
C55 C54 Fe1A 77.8(2)
C54 C55 C58 119.3(2)
C54 C55 Fe1A 67.49(18)
C58 C55 Fe1A 67.68(19)
C74 C57 C33 120.7(3)
C43 C58 C55 120.2(3)
C43 C58 Fe1A 60.91(18)
C55 C58 Fe1A 77.6(2)
C68 C59 C33 120.4(3)
C71 C61 C49 121.1(3)
C74 C63 C68 119.3(3)
C77 C64 C49 120.7(3)
C63 C68 C59 120.7(3)
C61 C71 C73 120.3(3)
C77 C73 C71 119.1(3)
C63 C74 C57 120.7(3)
C73 C77 C64 120.8(3)
C67 C60 C62 119.9(3)
C60 C62 C70 120.5(3)
C67 C65 C78 120.2(3)
C60 C67 C65 119.7(3)
C78 C70 C62 119.7(3)
C70 C78 C65 120.0(3)
C75 C72 C76 121.7(3)
C72 C75 C0AA 118.7(3)
C81 C76 C72 119.9(3)
C76 C81 C1AA 119.6(3)
C75 C0AA C1AA 119.4(4)
C81 C1AA C0AA 120.6(4)
C5AA C2 C2AA 120.0
C4AA C5AA C2 120.0
C5AA C4AA C3AA 120.0
C1 C3AA C4AA 120.0
C3AA C1 C2AA 120.0
C1 C2AA C2 120.0
C2AB C2A C5AB 120.0
C2A C2AB C1A 120.0
C2AB C1A C3AB 120.0
C4AB C3AB C1A 120.0
C3AB C4AB C5AB 120.0
C4AB C5AB C2A 120.0
C34 Fe1A C54 37.73(12)
C34 Fe1A C55 66.23(16)
C34 Fe1A C58 81.19(19)
C40 Fe1A C34 42.27(14)
C40 Fe1A C43 42.35(14)
C40 Fe1A C54 71.61(18)
C40 Fe1A C55 82.0(2)
C40 Fe1A C58 71.51(19)
C40 Fe1A N2A 160.9(8)
C40 Fe1A N1A 86.5(8)
C43 Fe1A C34 73.81(19)
C43 Fe1A C54 81.1(2)
C43 Fe1A C55 66.10(17)
C43 Fe1A C58 37.49(13)
C54 Fe1A C55 34.68(12)
C54 Fe1A C58 64.24(16)
C58 Fe1A C55 34.75(12)
N2A Fe1A C34 130.1(7)
N2A Fe1A C43 154.5(8)
N2A Fe1A C54 112.1(7)
N2A Fe1A C55 112.0(8)
N2A Fe1A C58 127.4(8)
N1A Fe1A C34 124.2(8)
N1A Fe1A C43 80.0(8)
N1A Fe1A C54 157.8(8)
N1A Fe1A C55 140.5(9)
N1A Fe1A C58 105.8(8)
N1A Fe1A N2A 89.8(11)
C16 N2A Fe1A 136.6(15)
C8A N2A C16 106(2)
C8A N2A Fe1A 117(2)
C3 N1A Fe1A 135.4(17)
C3 N1A C26A 106(2)
C26A N1A Fe1A 118(2)
C30 C8A C11 117(2)
C30 C8A N2A 125(3)
N2A C8A C11 104(2)
C44 C26A C30 124(3)
C44 C26A N1A 109(3)
N1A C26A C30 120(3)

loop_
_geom_bond_atom_site_label_1
_geom_bond_atom_site_label_2
_geom_bond_distance
Fe1 N1 1.966(2)
Fe1 N2 1.929(2)
Fe1 C6 2.030(2)
Fe1 C12 2.093(2)
Fe1 C19 2.080(2)
Fe1 C42 2.120(3)
Fe1 C50 2.136(3)
Fe1 C53 2.120(3)
N1 C3 1.354(3)
N1 C26 1.397(3)
N2 C8 1.390(3)
N2 C16 1.352(3)
C3 C36 1.469(3)
C3 C48 1.411(3)
C3 N1A 1.34(2)
C4 C7 1.401(3)
C4 C18 1.391(3)
C4 C22 1.510(3)
C5 C23 1.393(3)
C5 C29 1.487(3)
C5 C37 1.393(3)
C6 C12 1.416(3)
C6 C13 1.484(3)
C6 C19 1.421(3)
C7 C20 1.393(3)
C7 C30 1.494(3)
C8 C11 1.412(3)
C8 C30 1.400(3)
C9 C32 1.390(3)
C9 C36 1.408(3)
C9 C49 1.492(3)
C10 C15 1.392(3)
C10 C36 1.418(3)
C10 C40 1.497(3)
C11 C24 1.370(3)
C11 C8A 1.56(3)
C12 C53 1.406(3)
C13 C21 1.388(3)
C13 C25 1.417(3)
C14 C21 1.396(3)
C14 C27 1.396(3)
C14 C28 1.481(3)
C15 C17 1.400(3)
C16 C24 1.413(3)
C16 C25 1.472(3)
C16 N2A 1.53(3)
C17 C32 1.394(3)
C17 C33 1.484(3)
C18 C39 1.387(4)
C19 C50 1.407(3)
C20 C38 1.393(3)
C20 C56 1.513(3)
C23 C52 1.376(3)
C25 C29 1.418(3)
C26 C30 1.399(4)
C26 C44 1.423(4)
C27 C29 1.391(3)
C28 C35 1.393(3)
C28 C45 1.391(3)
C30 C8A 1.39(3)
C30 C26A 1.55(4)
C31 C41 1.375(4)
C31 C45 1.388(3)
C33 C57 1.393(4)
C33 C59 1.390(4)
C34 C40 1.397(3)
C34 C54 1.391(4)
C34 Fe1A 2.000(5)
C35 C51 1.383(3)
C37 C46 1.388(3)
C38 C39 1.391(4)
C39 C66 1.511(3)
C40 C43 1.394(4)
C40 Fe1A 1.859(5)
C41 C51 1.377(4)
C42 C50 1.398(4)
C42 C53 1.408(4)
C43 C58 1.383(4)
C43 Fe1A 1.985(5)
C44 C48 1.369(3)
C44 C26A 1.29(4)
C46 C47 1.380(4)
C47 C52 1.387(4)
C49 C61 1.386(4)
C49 C64 1.390(4)
C54 C55 1.381(4)
C54 Fe1A 2.242(5)
C55 C58 1.385(4)
C55 Fe1A 2.372(5)
C57 C74 1.380(4)
C58 Fe1A 2.247(5)
C59 C68 1.385(4)
C61 C71 1.380(4)
C63 C68 1.378(5)
C63 C74 1.372(5)
C64 C77 1.382(4)
C71 C73 1.382(4)
C73 C77 1.371(5)
C60 C62 1.377(4)
C60 C67 1.374(4)
C62 C70 1.379(4)
C65 C67 1.378(4)
C65 C78 1.381(4)
C70 C78 1.370(4)
C72 C75 1.364(5)
C72 C76 1.367(5)
C75 C0AA 1.364(5)
C76 C81 1.341(5)
C81 C1AA 1.371(5)
C0AA C1AA 1.385(5)
C2 C5AA 1.3900
C2 C2AA 1.3900
C5AA C4AA 1.3900
C4AA C3AA 1.3900
C3AA C1 1.3900
C1 C2AA 1.3900
C2A C2AB 1.3900
C2A C5AB 1.3900
C2AB C1A 1.3900
C1A C3AB 1.3900
C3AB C4AB 1.3900
C4AB C5AB 1.3900
Fe1A N2A 1.96(3)
Fe1A N1A 1.92(3)
N2A C8A 1.42(4)
N1A C26A 1.42(5)
